data_2013070
loop_
_publ_author_name
'Almeida Paz, Filipe A.'
'Bond, Andrew D.'
'Khimyak, Yaroslav Z.'
'Klinowski, Jacek'

_publ_section_title
;
 A novel one-dimensional coordination polymer with Cd^2+^ and
 diethylenetriaminepentaacetic acid
;
_journal_issue 12
_journal_name_full 'Acta Crystallographica Section C'
_journal_page_first m608
_journal_page_last m610
_journal_paper_doi 10.1107/S0108270102019960
_journal_volume 58
_journal_year 2002
_chemical_formula_iupac '[Cd4 (C14 H19 N3 O10)2 (C10 H8 N2)3 (H2 O)4] , 14H2O'
_chemical_formula_moiety 'C58 H70 Cd4 N12 O24 , 14H2 O'
_chemical_formula_sum 'C58 H98 Cd4 N12 O38'
_chemical_formula_weight 2021.12
_chemical_name_common CUmof-2
_chemical_name_systematic
;
catena-Poly[[[bis[diaqua(4,4'-bipyridine)cadmium(II)]-bis[\m-(N''-
carboxymethyldiethylenetriamine-N,N,N',N''-tetraacetato)cadmium(II)]]-
\m-4,4'-bipyridine] tetradecahydrate]
;
_space_group_IT_number 2
_symmetry_cell_setting triclinic
_symmetry_space_group_name_Hall '-P 1'
_symmetry_space_group_name_H-M 'P -1'
_atom_sites_solution_hydrogens geom
_atom_sites_solution_primary direct
_atom_sites_solution_secondary difmap
_audit_creation_method SHELXL97
_cell_angle_alpha 71.693(2)
_cell_angle_beta 89.362(2)
_cell_angle_gamma 76.317(2)
_cell_formula_units_Z 1
_cell_length_a 10.2785(2)
_cell_length_b 12.6674(3)
_cell_length_c 16.2495(5)
_cell_measurement_reflns_used 10839
_cell_measurement_temperature 180(2)
_cell_measurement_theta_max 27.48
_cell_measurement_theta_min 1.00
_cell_volume 1947.05(9)
_computing_cell_refinement 'HKL SCALEPACK (Otwinowski & Minor, 1997)'
_computing_data_collection 'COLLECT (Nonius, 1998)'
_computing_data_reduction 'HKL DENZO (Otwinowski & Minor, 1997) and SCALEPACK'
_computing_publication_material SHELXTL
_computing_structure_refinement 'SHELXTL (Bruker, 2001)'
_computing_structure_solution 'SIR92 (Altomare et al., 1994)'
_diffrn_ambient_temperature 180(2)
_diffrn_measured_fraction_theta_full 0.985
_diffrn_measured_fraction_theta_max 0.985
_diffrn_measurement_device_type 'Nonius KappaCCD'
_diffrn_measurement_method 'thin slice \w and \f'
_diffrn_radiation_monochromator graphite
_diffrn_radiation_source 'fine-focus sealed tube'
_diffrn_radiation_type MoK\a
_diffrn_radiation_wavelength 0.7107
_diffrn_reflns_av_R_equivalents 0.035
_diffrn_reflns_av_sigmaI/netI 0.040
_diffrn_reflns_limit_h_max 13
_diffrn_reflns_limit_h_min -13
_diffrn_reflns_limit_k_max 16
_diffrn_reflns_limit_k_min -15
_diffrn_reflns_limit_l_max 21
_diffrn_reflns_limit_l_min -18
_diffrn_reflns_number 19997
_diffrn_reflns_theta_full 27.47
_diffrn_reflns_theta_max 27.47
_diffrn_reflns_theta_min 3.55
_diffrn_standards_number 0
_exptl_absorpt_coefficient_mu 1.177
_exptl_absorpt_correction_T_max 0.809
_exptl_absorpt_correction_T_min 0.731
_exptl_absorpt_correction_type multi-scan
_exptl_absorpt_process_details '(SORTAV; Blessing, 1995)'
_exptl_crystal_colour colourless
_exptl_crystal_density_diffrn 1.724
_exptl_crystal_density_meas ?
_exptl_crystal_density_method 'not measured'
_exptl_crystal_description block
_exptl_crystal_F_000 1026
_exptl_crystal_size_max 0.28
_exptl_crystal_size_mid 0.23
_exptl_crystal_size_min 0.18
_refine_diff_density_max 0.74
_refine_diff_density_min -0.98
_refine_ls_extinction_method none
_refine_ls_goodness_of_fit_ref 1.057
_refine_ls_hydrogen_treatment mixed
_refine_ls_matrix_type full
_refine_ls_number_parameters 565
_refine_ls_number_reflns 8787
_refine_ls_number_restraints 36
_refine_ls_restrained_S_all 1.064
_refine_ls_R_factor_all 0.032
_refine_ls_R_factor_gt 0.027
_refine_ls_shift/su_max 0.001
_refine_ls_shift/su_mean 0.000
_refine_ls_structure_factor_coef Fsqd
_refine_ls_weighting_details 'calc w = 1/[\s^2^(Fo^2^)+(0.0279P)^2^+1.7516P] where P=(Fo^2^+2Fc^2^)/3'
_refine_ls_weighting_scheme calc
_refine_ls_wR_factor_gt 0.070
_refine_ls_wR_factor_ref 0.072
_reflns_number_gt 7885
_reflns_number_total 8787
_reflns_threshold_expression I>2\s(I)
_cod_data_source_file gd1231.cif
_cod_data_source_block I
_cod_depositor_comments
;
The following automatic conversions were performed:

'_exptl_crystal_density_meas' value 'not measured' was changed to '?'
- the value is perceived as not measured.

Automatic conversion script
Id: cif_fix_values 3008 2015-01-20 13:52:24Z robertas 
;
_cod_database_code 2013070
_cod_database_fobs_code 2013070

loop_
_symmetry_equiv_pos_as_xyz
'x, y, z'
'-x, -y, -z'

loop_
_atom_site_label
_atom_site_fract_x
_atom_site_fract_y
_atom_site_fract_z
_atom_site_U_iso_or_equiv
_atom_site_adp_type
_atom_site_calc_flag
_atom_site_refinement_flags
_atom_site_occupancy
_atom_site_disorder_assembly
_atom_site_disorder_group
_atom_site_type_symbol
Cd1 0.648867(14) -0.312231(13) 0.177671(10) 0.01485(5) Uani d . 1 . . Cd
Cd2 0.682088(14) -0.463850(13) 0.480871(10) 0.01404(5) Uani d . 1 . . Cd
O21 0.87533(15) -0.41265(14) 0.41882(10) 0.0174(3) Uani d D 1 . . O
H21A 0.884(3) -0.3505(14) 0.4250(15) 0.021 Uiso d D 1 . . H
H21B 0.873(3) -0.403(2) 0.3648(7) 0.021 Uiso d D 1 . . H
O22 0.84177(17) -0.49883(19) 0.59525(12) 0.0328(5) Uani d D 1 . . O
H22A 0.853(3) -0.509(3) 0.6489(8) 0.039 Uiso d D 1 . . H
H22B 0.9166(16) -0.512(3) 0.5750(16) 0.039 Uiso d D 1 . . H
O311 0.46335(15) -0.46610(14) 0.41151(10) 0.0196(3) Uani d . 1 . . O
O312 0.60152(15) -0.38758(14) 0.32234(10) 0.0174(3) Uani d . 1 . . O
O321 0.12412(17) -0.17960(16) 0.22105(15) 0.0369(5) Uani d . 1 . . O
O322 0.1722(2) -0.01083(18) 0.1835(2) 0.0720(10) Uani d U 1 . . O
H322 0.0905 0.0136 0.1665 0.108 Uiso calc R 1 . . H
O331 0.63821(17) -0.13329(15) 0.18029(13) 0.0267(4) Uani d . 1 . . O
O332 0.74430(17) 0.00484(15) 0.15832(13) 0.0285(4) Uani d . 1 . . O
O341 0.67200(18) -0.47279(15) 0.13893(12) 0.0257(4) Uani d . 1 . . O
O342 0.7016(2) -0.53693(16) 0.02629(13) 0.0359(5) Uani d . 1 . . O
O351 0.86585(16) -0.38736(16) 0.24981(11) 0.0262(4) Uani d . 1 . . O
O352 1.08075(17) -0.46121(17) 0.23408(12) 0.0309(4) Uani d . 1 . . O
N31 0.40150(18) -0.27527(16) 0.19109(12) 0.0161(4) Uani d . 1 . . N
N32 0.54908(19) -0.24818(17) 0.02988(13) 0.0179(4) Uani d . 1 . . N
N33 0.82239(19) -0.24576(18) 0.08339(13) 0.0198(4) Uani d . 1 . . N
N41 0.75547(18) -0.64388(16) 0.47100(13) 0.0181(4) Uani d . 1 . . N
N42 0.8955(2) -1.20672(18) 0.43717(15) 0.0237(4) Uani d . 1 . . N
N51 0.58981(18) -0.28255(16) 0.48496(13) 0.0162(4) Uani d . 1 . . N
C31 0.4883(2) -0.41144(18) 0.33661(14) 0.0139(4) Uani d . 1 . . C
C32 0.2041(2) -0.1206(2) 0.20688(17) 0.0234(5) Uani d . 1 . . C
C33 0.7323(2) -0.0880(2) 0.15097(16) 0.0207(5) Uani d . 1 . . C
C34 0.6548(2) -0.4600(2) 0.05942(16) 0.0217(5) Uani d . 1 . . C
C35 0.9656(2) -0.4001(2) 0.20473(16) 0.0216(5) Uani d . 1 . . C
C36 0.3828(2) -0.37554(19) 0.26226(15) 0.0168(4) Uani d . 1 . . C
H36A 0.3876 -0.4404 0.2397 0.020 Uiso calc R 1 . . H
H36B 0.2927 -0.3566 0.2839 0.020 Uiso calc R 1 . . H
C37 0.3561(2) -0.1681(2) 0.21243(16) 0.0195(5) Uani d . 1 . . C
H37A 0.3957 -0.1090 0.1726 0.023 Uiso calc R 1 . . H
H37B 0.3918 -0.1817 0.2722 0.023 Uiso calc R 1 . . H
C38 0.3426(2) -0.2670(2) 0.10590(15) 0.0205(5) Uani d . 1 . . C
H38A 0.2447 -0.2331 0.1019 0.025 Uiso calc R 1 . . H
H38B 0.3565 -0.3449 0.1012 0.025 Uiso calc R 1 . . H
C39 0.4055(2) -0.1939(2) 0.03124(15) 0.0209(5) Uani d . 1 . . C
H39A 0.3579 -0.1836 -0.0244 0.025 Uiso calc R 1 . . H
H39B 0.3959 -0.1172 0.0375 0.025 Uiso calc R 1 . . H
C41 0.7761(3) -0.6621(2) 0.39427(17) 0.0250(5) Uani d . 1 . . C
H41A 0.7707 -0.5977 0.3437 0.030 Uiso calc R 1 . . H
C42 0.8048(3) -0.7697(2) 0.38533(17) 0.0266(5) Uani d . 1 . . C
H42A 0.8188 -0.7779 0.3295 0.032 Uiso calc R 1 . . H
C43 0.8135(2) -0.86681(19) 0.45806(16) 0.0173(5) Uani d . 1 . . C
C44 0.7927(2) -0.8475(2) 0.53772(16) 0.0217(5) Uani d . 1 . . C
H44A 0.7970 -0.9102 0.5894 0.026 Uiso calc R 1 . . H
C45 0.7661(2) -0.7372(2) 0.54111(16) 0.0224(5) Uani d . 1 . . C
H45A 0.7545 -0.7266 0.5963 0.027 Uiso calc R 1 . . H
C46 0.8434(2) -0.9847(2) 0.45113(16) 0.0182(5) Uani d . 1 . . C
C47 0.8683(3) -1.0042(2) 0.37174(17) 0.0250(5) Uani d . 1 . . C
H47A 0.8676 -0.9417 0.3206 0.030 Uiso calc R 1 . . H
C48 0.8940(3) -1.1145(2) 0.36787(18) 0.0266(5) Uani d . 1 . . C
H48A 0.9116 -1.1256 0.3133 0.032 Uiso calc R 1 . . H
C49 0.8728(2) -1.1883(2) 0.51314(17) 0.0227(5) Uani d . 1 . . C
H49A 0.8748 -1.2526 0.5633 0.027 Uiso calc R 1 . . H
C51 0.5839(2) -0.1896(2) 0.41490(15) 0.0172(4) Uani d . 1 . . C
H51A 0.6058 -0.2008 0.3608 0.021 Uiso calc R 1 . . H
C52 0.5475(2) -0.07851(19) 0.41781(15) 0.0169(4) Uani d . 1 . . C
H52A 0.5432 -0.0156 0.3664 0.020 Uiso calc R 1 . . H
C53 0.5169(2) -0.05921(19) 0.49672(15) 0.0158(4) Uani d . 1 . . C
C54 0.5205(2) -0.1557(2) 0.56862(16) 0.0192(5) Uani d . 1 . . C
H54A 0.4984 -0.1471 0.6235 0.023 Uiso calc R 1 . . H
C55 0.5562(2) -0.2638(2) 0.56025(16) 0.0192(5) Uani d . 1 . . C
H55A 0.5571 -0.3281 0.6101 0.023 Uiso calc R 1 . . H
C310 0.6228(2) -0.1643(2) -0.02170(16) 0.0224(5) Uani d . 1 . . C
H31C 0.6007 -0.0946 -0.0038 0.027 Uiso calc R 1 . . H
H31D 0.5943 -0.1416 -0.0841 0.027 Uiso calc R 1 . . H
C311 0.7732(2) -0.2160(2) -0.00828(16) 0.0250(5) Uani d . 1 . . C
H31E 0.7948 -0.2859 -0.0259 0.030 Uiso calc R 1 . . H
H31F 0.8199 -0.1604 -0.0458 0.030 Uiso calc R 1 . . H
C312 0.5671(2) -0.3474(2) -0.00185(16) 0.0231(5) Uani d . 1 . . C
H31G 0.6077 -0.3289 -0.0585 0.028 Uiso calc R 1 . . H
H31H 0.4776 -0.3593 -0.0119 0.028 Uiso calc R 1 . . H
C313 0.8432(2) -0.1462(2) 0.10481(17) 0.0244(5) Uani d . 1 . . C
H31I 0.8561 -0.0881 0.0502 0.029 Uiso calc R 1 . . H
H31J 0.9278 -0.1710 0.1419 0.029 Uiso calc R 1 . . H
C314 0.9446(2) -0.3406(2) 0.10707(16) 0.0223(5) Uani d . 1 . . C
H31A 1.0234 -0.3101 0.0860 0.027 Uiso calc R 1 . . H
H31B 0.9376 -0.3972 0.0780 0.027 Uiso calc R 1 . . H
C410 0.8465(2) -1.0806(2) 0.52295(17) 0.0216(5) Uani d . 1 . . C
H41B 0.8306 -1.0724 0.5786 0.026 Uiso calc R 1 . . H
O1W 0.5397(2) 0.13178(18) 0.22671(14) 0.0344(4) Uani d D 1 . . O
H1A 0.596(3) 0.094(2) 0.202(2) 0.052 Uiso d D 1 . . H
H1B 0.557(3) 0.1960(15) 0.219(2) 0.052 Uiso d D 1 . . H
O2W 0.5443(2) 0.34586(17) 0.23263(14) 0.0375(5) Uani d D 1 . . O
H2A 0.4687(15) 0.375(3) 0.207(2) 0.056 Uiso d D 1 . . H
H2B 0.599(2) 0.384(2) 0.210(2) 0.056 Uiso d D 1 . . H
O3W 0.2939(2) 0.45492(19) 0.15119(14) 0.0376(5) Uani d D 1 . . O
H3A 0.224(2) 0.489(3) 0.1695(18) 0.056 Uiso d D 1 . . H
H3B 0.285(3) 0.479(3) 0.0964(6) 0.056 Uiso d D 1 . . H
O4W -0.05181(19) 0.09399(18) 0.11464(19) 0.0489(6) Uani d D 1 . . O
H4A -0.118(3) 0.063(3) 0.127(3) 0.073 Uiso d D 1 . . H
H4B -0.067(4) 0.150(2) 0.134(3) 0.073 Uiso d D 1 . . H
O5W 0.2800(2) 0.1179(2) 0.26520(18) 0.0543(6) Uani d D 1 . . O
H5A 0.258(4) 0.075(3) 0.240(3) 0.081 Uiso d D 1 . . H
H5B 0.357(2) 0.126(4) 0.251(3) 0.081 Uiso d D 1 . . H
O6W 0.0616(3) 0.2998(2) 0.2579(2) 0.0584(7) Uani d D 1 . . O
H6A 0.133(3) 0.261(3) 0.245(3) 0.088 Uiso d D 1 . . H
H6B 0.072(4) 0.3653(18) 0.253(3) 0.088 Uiso d D 1 . . H
O7W -0.1332(4) 0.2783(3) 0.1595(3) 0.0490(9) Uiso d PD 0.67 A 1 O
H7A -0.066(5) 0.304(6) 0.163(4) 0.074 Uiso d PD 0.67 B 1 H
H7B -0.166(6) 0.306(5) 0.1075(15) 0.074 Uiso d PD 0.67 C 1 H
O7W' -0.0782(7) 0.3029(6) 0.1062(5) 0.0450(16) Uiso d PD 0.33 D 2 O
H7A' -0.082(12) 0.297(13) 0.159(2) 0.068 Uiso d PD 0.33 E 2 H
H7B' -0.144(8) 0.355(7) 0.078(7) 0.068 Uiso d PD 0.33 F 2 H

loop_
_atom_site_aniso_label
_atom_site_aniso_U_11
_atom_site_aniso_U_22
_atom_site_aniso_U_33
_atom_site_aniso_U_12
_atom_site_aniso_U_13
_atom_site_aniso_U_23
Cd1 0.01507(8) 0.01580(9) 0.01290(9) -0.00351(6) 0.00034(6) -0.00371(7)
Cd2 0.01525(8) 0.01057(9) 0.01540(9) -0.00144(6) 0.00005(6) -0.00415(7)
O21 0.0203(8) 0.0177(8) 0.0149(8) -0.0056(6) 0.0009(6) -0.0054(7)
O22 0.0171(8) 0.0602(14) 0.0177(9) -0.0030(8) 0.0003(7) -0.0125(9)
O311 0.0193(8) 0.0205(9) 0.0156(8) -0.0045(6) 0.0016(6) -0.0013(7)
O312 0.0161(7) 0.0196(8) 0.0156(8) -0.0059(6) 0.0009(6) -0.0034(7)
O321 0.0175(8) 0.0263(10) 0.0592(14) -0.0054(7) 0.0049(9) -0.0031(10)
O322 0.0235(10) 0.0199(11) 0.162(3) 0.0012(8) -0.0143(14) -0.0187(15)
O331 0.0236(8) 0.0244(10) 0.0384(11) -0.0106(7) 0.0102(8) -0.0157(8)
O332 0.0278(9) 0.0219(9) 0.0387(11) -0.0100(7) 0.0033(8) -0.0107(8)
O341 0.0376(10) 0.0170(9) 0.0208(9) -0.0038(7) -0.0031(7) -0.0057(7)
O342 0.0510(12) 0.0244(10) 0.0304(11) 0.0018(9) 0.0013(9) -0.0144(9)
O351 0.0180(8) 0.0409(11) 0.0157(9) -0.0023(7) 0.0027(7) -0.0074(8)
O352 0.0200(8) 0.0445(12) 0.0207(10) 0.0043(8) -0.0008(7) -0.0090(9)
N31 0.0180(9) 0.0135(9) 0.0143(10) -0.0022(7) -0.0020(7) -0.0020(8)
N32 0.0198(9) 0.0159(10) 0.0162(10) -0.0028(7) -0.0004(7) -0.0037(8)
N33 0.0196(9) 0.0217(11) 0.0176(10) -0.0039(8) 0.0013(8) -0.0067(8)
N41 0.0183(9) 0.0129(10) 0.0212(11) -0.0010(7) -0.0004(8) -0.0047(8)
N42 0.0207(10) 0.0186(11) 0.0337(12) -0.0040(8) -0.0003(9) -0.0117(9)
N51 0.0174(9) 0.0119(9) 0.0197(10) -0.0025(7) 0.0009(7) -0.0064(8)
C31 0.0183(10) 0.0087(10) 0.0141(11) -0.0009(8) 0.0011(8) -0.0046(8)
C32 0.0199(11) 0.0192(12) 0.0285(14) -0.0008(9) -0.0014(10) -0.0069(10)
C33 0.0207(11) 0.0190(12) 0.0211(12) -0.0055(9) -0.0027(9) -0.0040(10)
C34 0.0238(11) 0.0188(12) 0.0229(13) -0.0057(9) 0.0015(9) -0.0069(10)
C35 0.0197(11) 0.0272(13) 0.0189(12) -0.0040(9) 0.0011(9) -0.0101(10)
C36 0.0176(10) 0.0157(11) 0.0168(11) -0.0064(8) 0.0008(9) -0.0032(9)
C37 0.0164(10) 0.0172(12) 0.0238(13) -0.0030(9) -0.0009(9) -0.0058(10)
C38 0.0184(11) 0.0233(13) 0.0177(12) -0.0047(9) -0.0049(9) -0.0036(10)
C39 0.0193(11) 0.0212(12) 0.0159(12) 0.0004(9) -0.0028(9) -0.0011(10)
C41 0.0339(13) 0.0162(12) 0.0198(13) -0.0022(10) 0.0051(10) -0.0015(10)
C42 0.0395(14) 0.0197(13) 0.0206(13) -0.0044(11) 0.0057(11) -0.0086(10)
C43 0.0143(10) 0.0140(11) 0.0225(12) -0.0016(8) -0.0012(9) -0.0058(9)
C44 0.0285(12) 0.0145(12) 0.0194(12) -0.0022(9) 0.0020(10) -0.0039(10)
C45 0.0299(12) 0.0181(12) 0.0180(12) -0.0020(10) 0.0024(10) -0.0069(10)
C46 0.0158(10) 0.0161(11) 0.0222(12) -0.0028(8) -0.0015(9) -0.0064(9)
C47 0.0316(13) 0.0193(13) 0.0238(13) -0.0055(10) 0.0047(10) -0.0073(10)
C48 0.0308(13) 0.0244(14) 0.0275(14) -0.0068(10) 0.0049(11) -0.0126(11)
C49 0.0235(11) 0.0165(12) 0.0271(14) -0.0050(9) -0.0024(10) -0.0055(10)
C51 0.0176(10) 0.0171(11) 0.0176(12) -0.0034(8) 0.0001(9) -0.0072(9)
C52 0.0180(10) 0.0128(11) 0.0178(12) -0.0014(8) -0.0005(8) -0.0038(9)
C53 0.0130(9) 0.0144(11) 0.0194(12) -0.0022(8) -0.0002(8) -0.0053(9)
C54 0.0239(11) 0.0161(12) 0.0181(12) -0.0035(9) 0.0050(9) -0.0072(9)
C55 0.0233(11) 0.0129(11) 0.0194(12) -0.0033(9) 0.0027(9) -0.0031(9)
C310 0.0234(12) 0.0226(13) 0.0170(12) -0.0051(9) -0.0004(9) -0.0009(10)
C311 0.0238(12) 0.0334(15) 0.0144(12) -0.0073(10) 0.0029(9) -0.0029(11)
C312 0.0274(12) 0.0243(13) 0.0179(12) -0.0048(10) -0.0012(10) -0.0081(10)
C313 0.0211(11) 0.0257(13) 0.0276(14) -0.0090(10) 0.0037(10) -0.0081(11)
C314 0.0177(11) 0.0272(13) 0.0186(12) -0.0005(9) 0.0026(9) -0.0065(10)
C410 0.0236(11) 0.0185(12) 0.0232(13) -0.0043(9) -0.0013(9) -0.0081(10)
O1W 0.0376(11) 0.0290(11) 0.0377(12) -0.0071(9) 0.0093(9) -0.0132(9)
O2W 0.0397(11) 0.0293(11) 0.0389(12) -0.0086(9) 0.0002(9) -0.0042(9)
O3W 0.0363(11) 0.0413(13) 0.0315(11) 0.0031(9) 0.0046(9) -0.0161(10)
O4W 0.0246(10) 0.0245(11) 0.094(2) -0.0059(8) 0.0037(11) -0.0137(12)
O5W 0.0392(12) 0.0708(19) 0.0600(17) -0.0130(12) 0.0026(11) -0.0313(14)
O6W 0.0585(15) 0.0428(15) 0.0732(19) -0.0155(12) 0.0039(14) -0.0153(14)

loop_
_atom_type_symbol
_atom_type_description
_atom_type_scat_dispersion_real
_atom_type_scat_dispersion_imag
_atom_type_scat_source
C C 0.0033 0.0016 'International Tables Vol C Tables 4.2.6.8 and 6.1.1.4'
H H 0.0000 0.0000 'International Tables Vol C Tables 4.2.6.8 and 6.1.1.4'
O O 0.0106 0.0060 'International Tables Vol C Tables 4.2.6.8 and 6.1.1.4'
N N 0.0061 0.0033 'International Tables Vol C Tables 4.2.6.8 and 6.1.1.4'
Cd Cd -0.8075 1.2024 'International Tables Vol C Tables 4.2.6.8 and 6.1.1.4'

loop_
_geom_angle_atom_site_label_1
_geom_angle_atom_site_label_2
_geom_angle_atom_site_label_3
_geom_angle_site_symmetry_1
_geom_angle_site_symmetry_3
_geom_angle
_geom_angle_publ_flag
O331 Cd1 O341 . . 165.17(7) no
O331 Cd1 O312 . . 96.41(6) yes
O341 Cd1 O312 . . 98.42(6) yes
O331 Cd1 O351 . . 93.32(7) yes
O341 Cd1 O351 . . 89.70(6) yes
O312 Cd1 O351 . . 77.66(5) yes
O331 Cd1 N32 . . 94.37(7) yes
O341 Cd1 N32 . . 73.91(6) yes
O312 Cd1 N32 . . 141.99(6) no
O351 Cd1 N32 . . 137.89(6) no
O331 Cd1 N33 . . 74.30(6) yes
O341 Cd1 N33 . . 93.47(7) yes
O312 Cd1 N33 . . 143.62(6) no
O351 Cd1 N33 . . 68.11(6) yes
N32 Cd1 N33 . . 74.37(6) yes
O331 Cd1 N31 . . 88.64(6) yes
O341 Cd1 N31 . . 96.67(6) yes
O312 Cd1 N31 . . 69.55(6) yes
O351 Cd1 N31 . . 147.16(6) no
N32 Cd1 N31 . . 74.41(6) yes
N33 Cd1 N31 . . 142.90(6) no
N41 Cd2 N51 . . 174.70(6) no
N41 Cd2 O21 . . 91.04(6) yes
N51 Cd2 O21 . . 92.44(6) yes
N41 Cd2 O22 . . 93.31(7) yes
N51 Cd2 O22 . . 91.56(7) yes
O21 Cd2 O22 . . 72.32(6) yes
N41 Cd2 O311 . 2_646 89.23(6) yes
N51 Cd2 O311 . 2_646 88.88(6) yes
O21 Cd2 O311 . 2_646 159.83(6) no
O22 Cd2 O311 . 2_646 87.53(6) yes
N41 Cd2 O312 . . 90.19(6) yes
N51 Cd2 O312 . . 86.48(6) yes
O21 Cd2 O312 . . 80.03(5) yes
O22 Cd2 O312 . . 152.17(6) no
O311 Cd2 O312 2_646 . 120.14(5) no
N41 Cd2 O311 . . 84.44(6) yes
N51 Cd2 O311 . . 90.26(6) yes
O21 Cd2 O311 . . 131.14(5) no
O22 Cd2 O311 . . 156.37(6) no
O311 Cd2 O311 2_646 . 68.94(6) yes
O312 Cd2 O311 . . 51.46(5) yes
Cd2 O21 H21A . . 111.6(17) no
Cd2 O21 H21B . . 111.5(17) no
H21A O21 H21B . . 107.2(15) no
Cd2 O22 H22A . . 144.5(18) no
Cd2 O22 H22B . . 105.9(18) no
H22A O22 H22B . . 109.2(16) no
C31 O311 Cd2 . 2_646 153.74(14) no
C31 O311 Cd2 . . 93.56(13) no
Cd2 O311 Cd2 2_646 . 111.06(6) no
C31 O312 Cd1 . . 117.54(14) no
C31 O312 Cd2 . . 93.82(13) no
Cd1 O312 Cd2 . . 148.44(7) no
C32 O322 H322 . . 109.5 no
C33 O331 Cd1 . . 118.44(15) no
C34 O341 Cd1 . . 117.60(15) no
C35 O351 Cd1 . . 118.38(15) no
C37 N31 C36 . . 111.78(18) no
C37 N31 C38 . . 112.51(18) no
C36 N31 C38 . . 113.05(18) no
C37 N31 Cd1 . . 108.44(12) no
C36 N31 Cd1 . . 104.77(12) no
C38 N31 Cd1 . . 105.69(13) no
C312 N32 C39 . . 111.29(18) no
C312 N32 C310 . . 111.08(18) no
C39 N32 C310 . . 111.74(18) no
C312 N32 Cd1 . . 109.33(14) no
C39 N32 Cd1 . . 107.76(14) no
C310 N32 Cd1 . . 105.39(14) no
C313 N33 C314 . . 110.81(19) no
C313 N33 C311 . . 112.6(2) no
C314 N33 C311 . . 112.11(19) no
C313 N33 Cd1 . . 105.59(14) no
C314 N33 Cd1 . . 106.77(14) no
C311 N33 Cd1 . . 108.54(13) no
C45 N41 C41 . . 116.6(2) no
C45 N41 Cd2 . . 121.02(16) no
C41 N41 Cd2 . . 122.01(16) no
C49 N42 C48 . . 116.8(2) no
C55 N51 C51 . . 116.99(19) no
C55 N51 Cd2 . . 121.05(15) no
C51 N51 Cd2 . . 121.37(15) no
O311 C31 O312 . . 120.8(2) no
O311 C31 C36 . . 119.36(19) no
O312 C31 C36 . . 119.82(19) no
O321 C32 O322 . . 124.4(2) no
O321 C32 C37 . . 124.0(2) no
O322 C32 C37 . . 111.6(2) no
O332 C33 O331 . . 123.6(2) no
O332 C33 C313 . . 115.5(2) no
O331 C33 C313 . . 120.9(2) no
O342 C34 O341 . . 123.6(2) no
O342 C34 C312 . . 116.3(2) no
O341 C34 C312 . . 120.1(2) no
O352 C35 O351 . . 124.9(2) no
O352 C35 C314 . . 117.1(2) no
O351 C35 C314 . . 118.0(2) no
N31 C36 C31 . . 111.70(17) no
N31 C36 H36A . . 109.3 no
C31 C36 H36A . . 109.3 no
N31 C36 H36B . . 109.3 no
C31 C36 H36B . . 109.3 no
H36A C36 H36B . . 107.9 no
N31 C37 C32 . . 115.46(19) no
N31 C37 H37A . . 108.4 no
C32 C37 H37A . . 108.4 no
N31 C37 H37B . . 108.4 no
C32 C37 H37B . . 108.4 no
H37A C37 H37B . . 107.5 no
N31 C38 C39 . . 111.47(19) no
N31 C38 H38A . . 109.3 no
C39 C38 H38A . . 109.3 no
N31 C38 H38B . . 109.3 no
C39 C38 H38B . . 109.3 no
H38A C38 H38B . . 108.0 no
N32 C39 C38 . . 110.85(19) no
N32 C39 H39A . . 109.5 no
C38 C39 H39A . . 109.5 no
N32 C39 H39B . . 109.5 no
C38 C39 H39B . . 109.5 no
H39A C39 H39B . . 108.1 no
N41 C41 C42 . . 123.2(2) no
N41 C41 H41A . . 118.4 no
C42 C41 H41A . . 118.4 no
C41 C42 C43 . . 120.2(2) no
C41 C42 H42A . . 119.9 no
C43 C42 H42A . . 119.9 no
C44 C43 C42 . . 116.4(2) no
C44 C43 C46 . . 121.7(2) no
C42 C43 C46 . . 121.9(2) no
C45 C44 C43 . . 119.7(2) no
C45 C44 H44A . . 120.1 no
C43 C44 H44A . . 120.1 no
N41 C45 C44 . . 123.9(2) no
N41 C45 H45A . . 118.1 no
C44 C45 H45A . . 118.1 no
C410 C46 C47 . . 116.5(2) no
C410 C46 C43 . . 121.8(2) no
C47 C46 C43 . . 121.6(2) no
C48 C47 C46 . . 119.9(2) no
C48 C47 H47A . . 120.1 no
C46 C47 H47A . . 120.1 no
N42 C48 C47 . . 123.4(2) no
N42 C48 H48A . . 118.3 no
C47 C48 H48A . . 118.3 no
N42 C49 C410 . . 123.6(2) no
N42 C49 H49A . . 118.2 no
C410 C49 H49A . . 118.2 no
N51 C51 C52 . . 123.2(2) no
N51 C51 H51A . . 118.4 no
C52 C51 H51A . . 118.4 no
C51 C52 C53 . . 119.8(2) no
C51 C52 H52A . . 120.1 no
C53 C52 H52A . . 120.1 no
C54 C53 C52 . . 116.7(2) no
C54 C53 C53 . 2_656 122.0(3) no
C52 C53 C53 . 2_656 121.4(3) no
C55 C54 C53 . . 120.1(2) no
C55 C54 H54A . . 120.0 no
C53 C54 H54A . . 120.0 no
N51 C55 C54 . . 123.2(2) no
N51 C55 H55A . . 118.4 no
C54 C55 H55A . . 118.4 no
N32 C310 C311 . . 110.7(2) no
N32 C310 H31C . . 109.5 no
C311 C310 H31C . . 109.5 no
N32 C310 H31D . . 109.5 no
C311 C310 H31D . . 109.5 no
H31C C310 H31D . . 108.1 no
N33 C311 C310 . . 111.74(19) no
N33 C311 H31E . . 109.3 no
C310 C311 H31E . . 109.3 no
N33 C311 H31F . . 109.3 no
C310 C311 H31F . . 109.3 no
H31E C311 H31F . . 107.9 no
N32 C312 C34 . . 114.8(2) no
N32 C312 H31G . . 108.6 no
C34 C312 H31G . . 108.6 no
N32 C312 H31H . . 108.6 no
C34 C312 H31H . . 108.6 no
H31G C312 H31H . . 107.5 no
N33 C313 C33 . . 116.94(19) no
N33 C313 H31I . . 108.1 no
C33 C313 H31I . . 108.1 no
N33 C313 H31J . . 108.1 no
C33 C313 H31J . . 108.1 no
H31I C313 H31J . . 107.3 no
N33 C314 C35 . . 111.88(19) no
N33 C314 H31A . . 109.2 no
C35 C314 H31A . . 109.2 no
N33 C314 H31B . . 109.2 no
C35 C314 H31B . . 109.2 no
H31A C314 H31B . . 107.9 no
C49 C410 C46 . . 119.8(2) no
C49 C410 H41B . . 120.1 no
C46 C410 H41B . . 120.1 no
H1A O1W H1B . . 109(2) no
H2A O2W H2B . . 111(2) no
H3A O3W H3B . . 108(2) no
H4A O4W H4B . . 107(2) no
H5A O5W H5B . . 108(2) no
H6A O6W H6B . . 108(2) no
H7A O7W H7B . . 108(2) no
H7A' O7W' H7B' . . 109(2) no

loop_
_geom_bond_atom_site_label_1
_geom_bond_atom_site_label_2
_geom_bond_site_symmetry_2
_geom_bond_distance
_geom_bond_publ_flag
Cd1 O331 . 2.2571(17) yes
Cd1 O341 . 2.2720(17) yes
Cd1 O312 . 2.3363(16) yes
Cd1 O351 . 2.3679(17) yes
Cd1 N32 . 2.432(2) yes
Cd1 N33 . 2.4650(19) yes
Cd1 N31 . 2.4940(18) yes
Cd2 N41 . 2.2822(19) yes
Cd2 N51 . 2.2896(18) yes
Cd2 O21 . 2.3530(15) yes
Cd2 O22 . 2.3561(18) yes
Cd2 O311 2_646 2.3822(15) yes
Cd2 O312 . 2.5221(16) yes
Cd2 O311 . 2.5363(16) yes
O21 H21A . 0.850(10) no
O21 H21B . 0.850(10) no
O22 H22A . 0.850(10) no
O22 H22B . 0.830(10) no
O311 C31 . 1.255(3) no
O311 Cd2 2_646 2.3822(15) no
O312 C31 . 1.271(3) no
O321 C32 . 1.211(3) no
O322 C32 . 1.281(3) no
O322 H322 . 0.840 no
O331 C33 . 1.254(3) no
O332 C33 . 1.253(3) no
O341 C34 . 1.260(3) no
O342 C34 . 1.255(3) no
O351 C35 . 1.262(3) no
O352 C35 . 1.255(3) no
N31 C37 . 1.474(3) no
N31 C36 . 1.475(3) no
N31 C38 . 1.480(3) no
N32 C312 . 1.474(3) no
N32 C39 . 1.476(3) no
N32 C310 . 1.487(3) no
N33 C313 . 1.471(3) no
N33 C314 . 1.475(3) no
N33 C311 . 1.480(3) no
N41 C45 . 1.343(3) no
N41 C41 . 1.344(3) no
N42 C49 . 1.335(3) no
N42 C48 . 1.341(3) no
N51 C55 . 1.344(3) no
N51 C51 . 1.346(3) no
C31 C36 . 1.514(3) no
C32 C37 . 1.528(3) no
C33 C313 . 1.529(3) no
C34 C312 . 1.535(3) no
C35 C314 . 1.521(3) no
C36 H36A . 0.990 no
C36 H36B . 0.990 no
C37 H37A . 0.990 no
C37 H37B . 0.990 no
C38 C39 . 1.519(3) no
C38 H38A . 0.990 no
C38 H38B . 0.990 no
C39 H39A . 0.990 no
C39 H39B . 0.990 no
C41 C42 . 1.378(4) no
C41 H41A . 0.950 no
C42 C43 . 1.398(3) no
C42 H42A . 0.950 no
C43 C44 . 1.396(3) no
C43 C46 . 1.492(3) no
C44 C45 . 1.377(3) no
C44 H44A . 0.950 no
C45 H45A . 0.950 no
C46 C410 . 1.390(3) no
C46 C47 . 1.398(3) no
C47 C48 . 1.380(4) no
C47 H47A . 0.950 no
C48 H48A . 0.950 no
C49 C410 . 1.386(3) no
C49 H49A . 0.950 no
C51 C52 . 1.384(3) no
C51 H51A . 0.950 no
C52 C53 . 1.398(3) no
C52 H52A . 0.950 no
C53 C54 . 1.394(3) no
C53 C53 2_656 1.495(4) no
C54 C55 . 1.381(3) no
C54 H54A . 0.950 no
C55 H55A . 0.950 no
C310 C311 . 1.518(3) no
C310 H31C . 0.990 no
C310 H31D . 0.990 no
C311 H31E . 0.990 no
C311 H31F . 0.990 no
C312 H31G . 0.990 no
C312 H31H . 0.990 no
C313 H31I . 0.990 no
C313 H31J . 0.990 no
C314 H31A . 0.990 no
C314 H31B . 0.990 no
C410 H41B . 0.950 no
O1W H1A . 0.84(3) no
O1W H1B . 0.84(3) no
O2W H2A . 0.83(3) no
O2W H2B . 0.84(3) no
O3W H3A . 0.85(3) no
O3W H3B . 0.844(10) no
O4W H4A . 0.85(3) no
O4W H4B . 0.85(3) no
O5W H5A . 0.84(4) no
O5W H5B . 0.85(3) no
O6W H6A . 0.85(4) no
O6W H6B . 0.84(3) no
O7W H7A . 0.840(10) no
O7W H7B . 0.850(10) no
O7W' H7A' . 0.840(10) no
O7W' H7B' . 0.840(10) no

loop_
_geom_hbond_atom_site_label_D
_geom_hbond_atom_site_label_H
_geom_hbond_atom_site_label_A
_geom_hbond_site_symmetry_A
_geom_hbond_distance_DH
_geom_hbond_distance_HA
_geom_hbond_distance_DA
_geom_hbond_angle_DHA
_geom_hbond_publ_flag
O21 H21A N42 1_565 0.850(10) 1.930(10) 2.772(3) 178(3) yes
O21 H21B O351 . 0.850(10) 1.820(10) 2.663(2) 178(2) yes
O22 H22A O352 2_746 0.850(10) 1.920(10) 2.749(3) 167(3) yes
O22 H22B O21 2_746 0.830(10) 2.12(2) 2.893(2) 155(3) yes
O322 H322 O4W . 0.84 1.63 2.448(3) 163 yes
O1W H1A O332 . 0.84(3) 1.94(3) 2.777(3) 172(4) yes
O1W H1B O2W . 0.84(3) 1.96(2) 2.755(3) 158(3) yes
O2W H2A O3W . 0.83(3) 1.92(2) 2.744(3) 175(4) yes
O2W H2B O341 1_565 0.84(3) 2.12(2) 2.916(3) 159(3) yes
O3W H3A O352 1_465 0.85(3) 1.90(3) 2.734(3) 167(3) yes
O3W H3B O342 2_655 0.844(10) 1.91(2) 2.745(3) 170(3) yes
O4W H4A O332 1_455 0.85(3) 1.75(3) 2.599(3) 175(4) yes
O4W H4B O7W . 0.85(3) 1.78(2) 2.611(5) 167(4) yes
O4W H4B O7W' . 0.85(3) 1.82(3) 2.555(8) 145(4) yes
O5W H5A O322 . 0.84(4) 1.98(4) 2.811(4) 169(4) yes
O5W H5B O1W . 0.85(3) 1.93(3) 2.768(3) 175(5) yes
O6W H6A O5W . 0.85(4) 2.00(2) 2.784(4) 153(4) yes
O6W H6B O352 1_465 0.84(3) 2.14(3) 2.983(3) 174(4) yes
O7W H7A O6W . 0.840(10) 2.01(4) 2.691(5) 137(5) yes
O7W H7B O342 1_465 0.850(10) 2.16(5) 2.840(4) 138(6) yes
O7W' H7A' O6W . 0.840(10) 2.21(9) 2.853(9) 133(11) yes
O7W' H7B' O342 1_465 0.840(10) 1.84(2) 2.677(8) 174(13) yes

loop_
_geom_torsion_atom_site_label_1
_geom_torsion_atom_site_label_2
_geom_torsion_atom_site_label_3
_geom_torsion_atom_site_label_4
_geom_torsion_site_symmetry_1
_geom_torsion_site_symmetry_4
_geom_torsion
_geom_torsion_publ_flag
N41 Cd2 O311 C31 . . -98.00(13) no
N51 Cd2 O311 C31 . . 81.98(13) no
O21 Cd2 O311 C31 . . -11.49(16) no
O22 Cd2 O311 C31 . . 176.46(16) no
O311 Cd2 O311 C31 2_646 . 170.68(17) no
O312 Cd2 O311 C31 . . -3.31(11) no
N41 Cd2 O311 Cd2 . 2_646 91.32(8) no
N51 Cd2 O311 Cd2 . 2_646 -88.70(7) no
O21 Cd2 O311 Cd2 . 2_646 177.83(6) no
O22 Cd2 O311 Cd2 . 2_646 5.78(19) no
O311 Cd2 O311 Cd2 2_646 2_646 0.0 no
O312 Cd2 O311 Cd2 . 2_646 -173.99(10) no
O331 Cd1 O312 C31 . . 109.79(15) no
O341 Cd1 O312 C31 . . -70.37(15) no
O351 Cd1 O312 C31 . . -158.20(16) no
N32 Cd1 O312 C31 . . 4.2(2) no
N33 Cd1 O312 C31 . . -178.07(14) no
N31 Cd1 O312 C31 . . 23.65(14) no
O331 Cd1 O312 Cd2 . . -77.16(14) no
O341 Cd1 O312 Cd2 . . 102.68(14) no
O351 Cd1 O312 Cd2 . . 14.85(14) no
N32 Cd1 O312 Cd2 . . 177.28(11) no
N33 Cd1 O312 Cd2 . . -5.0(2) no
N31 Cd1 O312 Cd2 . . -163.30(16) no
N41 Cd2 O312 C31 . . 86.00(13) no
N51 Cd2 O312 C31 . . -89.88(13) no
O21 Cd2 O312 C31 . . 177.02(13) no
O22 Cd2 O312 C31 . . -176.54(14) no
O311 Cd2 O312 C31 2_646 . -3.22(14) no
O311 Cd2 O312 C31 . . 3.27(11) no
N41 Cd2 O312 Cd1 . . -87.83(14) no
N51 Cd2 O312 Cd1 . . 96.29(14) no
O21 Cd2 O312 Cd1 . . 3.19(14) no
O22 Cd2 O312 Cd1 . . 9.6(2) no
O311 Cd2 O312 Cd1 2_646 . -177.05(12) no
O311 Cd2 O312 Cd1 . . -170.56(17) no
O341 Cd1 O331 C33 . . -48.6(3) no
O312 Cd1 O331 C33 . . 130.80(18) no
O351 Cd1 O331 C33 . . 52.86(18) no
N32 Cd1 O331 C33 . . -85.71(18) no
N33 Cd1 O331 C33 . . -13.29(18) no
N31 Cd1 O331 C33 . . -159.95(19) no
O331 Cd1 O341 C34 . . -23.6(3) no
O312 Cd1 O341 C34 . . 157.04(17) no
O351 Cd1 O341 C34 . . -125.48(17) no
N32 Cd1 O341 C34 . . 15.20(16) no
N33 Cd1 O341 C34 . . -57.44(17) no
N31 Cd1 O341 C34 . . 86.81(17) no
O331 Cd1 O351 C35 . . -99.17(19) no
O341 Cd1 O351 C35 . . 66.30(19) no
O312 Cd1 O351 C35 . . 164.99(19) no
N32 Cd1 O351 C35 . . 1.1(2) no
N33 Cd1 O351 C35 . . -27.56(18) no
N31 Cd1 O351 C35 . . 168.19(16) no
O331 Cd1 N31 C37 . . -11.09(14) no
O341 Cd1 N31 C37 . . -177.21(14) no
O312 Cd1 N31 C37 . . 86.26(14) no
O351 Cd1 N31 C37 . . 82.93(18) no
N32 Cd1 N31 C37 . . -106.01(15) no
N33 Cd1 N31 C37 . . -72.40(18) no
O331 Cd1 N31 C36 . . -130.60(14) no
O341 Cd1 N31 C36 . . 63.29(14) no
O312 Cd1 N31 C36 . . -33.24(13) no
O351 Cd1 N31 C36 . . -36.58(19) no
N32 Cd1 N31 C36 . . 134.49(14) no
N33 Cd1 N31 C36 . . 168.10(13) no
O331 Cd1 N31 C38 . . 109.76(14) no
O341 Cd1 N31 C38 . . -56.35(14) no
O312 Cd1 N31 C38 . . -152.89(15) no
O351 Cd1 N31 C38 . . -156.22(14) no
N32 Cd1 N31 C38 . . 14.84(13) no
N33 Cd1 N31 C38 . . 48.46(18) no
O331 Cd1 N32 C312 . . 167.58(14) no
O341 Cd1 N32 C312 . . -3.17(14) no
O312 Cd1 N32 C312 . . -86.19(17) no
O351 Cd1 N32 C312 . . 67.73(17) no
N33 Cd1 N32 C312 . . 95.23(15) no
N31 Cd1 N32 C312 . . -105.06(15) no
O331 Cd1 N32 C39 . . -71.33(15) no
O341 Cd1 N32 C39 . . 117.92(15) no
O312 Cd1 N32 C39 . . 34.91(19) no
O351 Cd1 N32 C39 . . -171.18(13) no
N33 Cd1 N32 C39 . . -143.68(15) no
N31 Cd1 N32 C39 . . 16.04(14) no
O331 Cd1 N32 C310 . . 48.12(14) no
O341 Cd1 N32 C310 . . -122.64(15) no
O312 Cd1 N32 C310 . . 154.35(13) no
O351 Cd1 N32 C310 . . -51.74(18) no
N33 Cd1 N32 C310 . . -24.23(14) no
N31 Cd1 N32 C310 . . 135.48(15) no
O331 Cd1 N33 C313 . . 16.25(14) no
O341 Cd1 N33 C313 . . -172.27(15) no
O312 Cd1 N33 C313 . . -63.03(19) no
O351 Cd1 N33 C313 . . -83.99(15) no
N32 Cd1 N33 C313 . . 115.50(15) no
N31 Cd1 N33 C313 . . 81.88(18) no
O331 Cd1 N33 C314 . . 134.24(16) no
O341 Cd1 N33 C314 . . -54.28(15) no
O312 Cd1 N33 C314 . . 54.97(19) no
O351 Cd1 N33 C314 . . 34.00(14) no
N32 Cd1 N33 C314 . . -126.50(15) no
N31 Cd1 N33 C314 . . -160.12(13) no
O331 Cd1 N33 C311 . . -104.71(16) no
O341 Cd1 N33 C311 . . 66.76(16) no
O312 Cd1 N33 C311 . . 176.01(14) no
O351 Cd1 N33 C311 . . 155.04(17) no
N32 Cd1 N33 C311 . . -5.46(15) no
N31 Cd1 N33 C311 . . -39.1(2) no
O21 Cd2 N41 C45 . . 125.64(18) no
O22 Cd2 N41 C45 . . 53.29(18) no
O311 Cd2 N41 C45 2_646 . -34.19(18) no
O312 Cd2 N41 C45 . . -154.33(18) no
O311 Cd2 N41 C45 . . -103.11(18) no
O21 Cd2 N41 C41 . . -61.65(18) no
O22 Cd2 N41 C41 . . -134.00(18) no
O311 Cd2 N41 C41 2_646 . 138.52(18) no
O312 Cd2 N41 C41 . . 18.38(18) no
O311 Cd2 N41 C41 . . 69.60(18) no
O21 Cd2 N51 C55 . . -121.94(17) no
O22 Cd2 N51 C55 . . -49.58(17) no
O311 Cd2 N51 C55 2_646 . 37.92(17) no
O312 Cd2 N51 C55 . . 158.21(17) no
O311 Cd2 N51 C55 . . 106.86(17) no
O21 Cd2 N51 C51 . . 48.92(17) no
O22 Cd2 N51 C51 . . 121.29(17) no
O311 Cd2 N51 C51 2_646 . -151.21(17) no
O312 Cd2 N51 C51 . . -30.92(16) no
O311 Cd2 N51 C51 . . -82.28(16) no
Cd2 O311 C31 O312 2_646 . 166.0(2) no
Cd2 O311 C31 O312 . . 6.0(2) no
Cd2 O311 C31 C36 2_646 . -15.1(5) no
Cd2 O311 C31 C36 . . -175.11(17) no
Cd1 O312 C31 O311 . . 170.34(15) no
Cd2 O312 C31 O311 . . -6.0(2) no
Cd1 O312 C31 C36 . . -8.6(2) no
Cd2 O312 C31 C36 . . 175.08(17) no
Cd1 O331 C33 O332 . . -171.47(19) no
Cd1 O331 C33 C313 . . 7.1(3) no
Cd1 O341 C34 O342 . . 158.0(2) no
Cd1 O341 C34 C312 . . -24.9(3) no
Cd1 O351 C35 O352 . . -163.1(2) no
Cd1 O351 C35 C314 . . 14.6(3) no
C37 N31 C36 C31 . . -76.1(2) no
C38 N31 C36 C31 . . 155.76(18) no
Cd1 N31 C36 C31 . . 41.17(19) no
O311 C31 C36 N31 . . 155.75(19) no
O312 C31 C36 N31 . . -25.3(3) no
C36 N31 C37 C32 . . -75.7(2) no
C38 N31 C37 C32 . . 52.8(3) no
Cd1 N31 C37 C32 . . 169.31(17) no
O321 C32 C37 N31 . . 30.7(4) no
O322 C32 C37 N31 . . -147.8(3) no
C37 N31 C38 C39 . . 73.5(2) no
C36 N31 C38 C39 . . -158.68(19) no
Cd1 N31 C38 C39 . . -44.6(2) no
C312 N32 C39 C38 . . 74.0(2) no
C310 N32 C39 C38 . . -161.17(19) no
Cd1 N32 C39 C38 . . -45.8(2) no
N31 C38 C39 N32 . . 64.8(3) no
C45 N41 C41 C42 . . 1.0(4) no
Cd2 N41 C41 C42 . . -172.0(2) no
N41 C41 C42 C43 . . 0.1(4) no
C41 C42 C43 C44 . . -0.5(4) no
C41 C42 C43 C46 . . 179.6(2) no
C42 C43 C44 C45 . . -0.3(3) no
C46 C43 C44 C45 . . 179.7(2) no
C41 N41 C45 C44 . . -1.8(4) no
Cd2 N41 C45 C44 . . 171.25(18) no
C43 C44 C45 N41 . . 1.5(4) no
C44 C43 C46 C410 . . 2.7(3) no
C42 C43 C46 C410 . . -177.3(2) no
C44 C43 C46 C47 . . -177.9(2) no
C42 C43 C46 C47 . . 2.0(3) no
C410 C46 C47 C48 . . 0.1(3) no
C43 C46 C47 C48 . . -179.2(2) no
C49 N42 C48 C47 . . -1.1(4) no
C46 C47 C48 N42 . . 0.6(4) no
C48 N42 C49 C410 . . 1.0(3) no
C55 N51 C51 C52 . . 1.0(3) no
Cd2 N51 C51 C52 . . -170.20(16) no
N51 C51 C52 C53 . . 1.1(3) no
C51 C52 C53 C54 . . -2.3(3) no
C51 C52 C53 C53 . 2_656 177.3(2) no
C52 C53 C54 C55 . . 1.6(3) no
C53 C53 C54 C55 2_656 . -178.0(2) no
C51 N51 C55 C54 . . -1.9(3) no
Cd2 N51 C55 C54 . . 169.39(17) no
C53 C54 C55 N51 . . 0.6(4) no
C312 N32 C310 C311 . . -65.8(2) no
C39 N32 C310 C311 . . 169.3(2) no
Cd1 N32 C310 C311 . . 52.5(2) no
C313 N33 C311 C310 . . -81.4(2) no
C314 N33 C311 C310 . . 152.8(2) no
Cd1 N33 C311 C310 . . 35.1(2) no
N32 C310 C311 N33 . . -62.3(3) no
C39 N32 C312 C34 . . -125.4(2) no
C310 N32 C312 C34 . . 109.4(2) no
Cd1 N32 C312 C34 . . -6.5(2) no
O342 C34 C312 N32 . . -161.7(2) no
O341 C34 C312 N32 . . 21.1(3) no
C314 N33 C313 C33 . . -134.3(2) no
C311 N33 C313 C33 . . 99.3(2) no
Cd1 N33 C313 C33 . . -19.0(2) no
O332 C33 C313 N33 . . -171.1(2) no
O331 C33 C313 N33 . . 10.2(4) no
C313 N33 C314 C35 . . 74.4(2) no
C311 N33 C314 C35 . . -158.8(2) no
Cd1 N33 C314 C35 . . -40.1(2) no
O352 C35 C314 N33 . . -162.5(2) no
O351 C35 C314 N33 . . 19.6(3) no
N42 C49 C410 C46 . . -0.3(4) no
C47 C46 C410 C49 . . -0.3(3) no
C43 C46 C410 C49 . . 179.1(2) no
